data_7701295
loop_
_publ_author_name
'Senevirathna, Dimuthu C.'
'Werrett, Melissa V.'
'Kubeil, Manja'
'Stephan, Holger'
'Andrews, Philip C.'

_publ_section_title
;
 Synthesis, structural characterisation, and cytotoxicity studies of Bi,
 W, and Mo containing homo- and hetero-bimetallic polyoxometalates.
;
_journal_issue 42
_journal_name_full 'Dalton transactions (Cambridge, England : 2003)'
_journal_page_first 15962
_journal_page_last 15969
_journal_paper_doi 10.1039/c9dt03288f
_journal_volume 48
_journal_year 2019
_chemical_formula_moiety 'C16 H54 Bi O8 S8, 2(Mo4 O13), H2 O, N H4'
_chemical_formula_sum 'C16 H54 Bi Mo8 N O35 S8'
_chemical_formula_weight 2053.72
_space_group_crystal_system monoclinic
_space_group_IT_number 14
_space_group_name_Hall '-P 2ybc'
_space_group_name_H-M_alt 'P 1 21/c 1'
_symmetry_space_group_name_Hall '-P 2ybc'
_symmetry_space_group_name_H-M 'P 1 21/c 1'
_atom_sites_solution_hydrogens mixed
_audit_creation_date 2019-08-08
_audit_creation_method
;
Olex2 1.2
(compiled 2018.05.29 svn.r3508 for OlexSys, GUI svn.r5506)
;
_audit_update_record
;
2019-09-08 deposited with the CCDC.    2019-09-25 downloaded from the CCDC.
;
_cell_angle_alpha 90
_cell_angle_beta 102.973(3)
_cell_angle_gamma 90
_cell_formula_units_Z 4
_cell_length_a 11.6976(7)
_cell_length_b 23.1883(13)
_cell_length_c 20.2723(11)
_cell_measurement_reflns_used 65486
_cell_measurement_temperature 173(2)
_cell_measurement_theta_max 28.070
_cell_measurement_theta_min 2.419
_cell_volume 5358.5(5)
_computing_cell_refinement
;
CrysAlisPro, Agilent Technologies,
Version 1.171.35.15 (release 03-08-2011 CrysAlis171 .NET)
(compiled Aug  3 2011,13:03:54)
;
_computing_data_collection
;
CrysAlisPro, Agilent Technologies,
Version 1.171.35.15 (release 03-08-2011 CrysAlis171 .NET)
(compiled Aug  3 2011,13:03:54)
;
_computing_data_reduction
;
CrysAlisPro, Agilent Technologies,
Version 1.171.35.15 (release 03-08-2011 CrysAlis171 .NET)
(compiled Aug  3 2011,13:03:54)
;
_computing_molecular_graphics 'Olex2 (Dolomanov et al., 2009)'
_computing_publication_material 'Olex2 (Dolomanov et al., 2009)'
_computing_structure_refinement 'ShelXL (Sheldrick, 2015)'
_computing_structure_solution 'SHELXS-97 (Sheldrick, 1990)'
_diffrn_ambient_temperature 173.15
_diffrn_measured_fraction_theta_full 0.998
_diffrn_measured_fraction_theta_max 0.990
_diffrn_measurement_device_type 'Bruker APEX-II CCD'
_diffrn_measurement_method '\f and \w scans'
_diffrn_radiation_type MoK\a
_diffrn_radiation_wavelength 0.71073
_diffrn_reflns_av_R_equivalents 0.0768
_diffrn_reflns_av_unetI/netI 0.0609
_diffrn_reflns_Laue_measured_fraction_full 0.998
_diffrn_reflns_Laue_measured_fraction_max 0.990
_diffrn_reflns_limit_h_max 15
_diffrn_reflns_limit_h_min -14
_diffrn_reflns_limit_k_max 30
_diffrn_reflns_limit_k_min -30
_diffrn_reflns_limit_l_max 26
_diffrn_reflns_limit_l_min -26
_diffrn_reflns_number 65486
_diffrn_reflns_point_group_measured_fraction_full 0.998
_diffrn_reflns_point_group_measured_fraction_max 0.990
_diffrn_reflns_theta_full 25.242
_diffrn_reflns_theta_max 28.070
_diffrn_reflns_theta_min 2.419
_diffrn_source 'fine-focus sealed tube'
_exptl_absorpt_coefficient_mu 5.481
_exptl_absorpt_correction_T_max 0.456
_exptl_absorpt_correction_T_min 0.273
_exptl_absorpt_correction_type multi-scan
_exptl_absorpt_process_details Sadabs
_exptl_crystal_colour Colorless
_exptl_crystal_density_diffrn 2.541
_exptl_crystal_density_method 'not measured'
_exptl_crystal_description Block
_exptl_crystal_F_000 3920
_exptl_crystal_size_max 0.32
_exptl_crystal_size_mid 0.21
_exptl_crystal_size_min 0.17
_refine_diff_density_max 1.033
_refine_diff_density_min -0.953
_refine_diff_density_rms 0.212
_refine_ls_extinction_method none
_refine_ls_goodness_of_fit_ref 1.021
_refine_ls_hydrogen_treatment mixed
_refine_ls_matrix_type full
_refine_ls_number_parameters 658
_refine_ls_number_reflns 12914
_refine_ls_number_restraints 1
_refine_ls_restrained_S_all 1.021
_refine_ls_R_factor_all 0.0584
_refine_ls_R_factor_gt 0.0351
_refine_ls_shift/su_max 0.001
_refine_ls_shift/su_mean 0.000
_refine_ls_structure_factor_coef Fsqd
_refine_ls_weighting_details 'w=1/[\s^2^(Fo^2^)+(0.0178P)^2^+5.6404P] where P=(Fo^2^+2Fc^2^)/3'
_refine_ls_weighting_scheme calc
_refine_ls_wR_factor_gt 0.0609
_refine_ls_wR_factor_ref 0.0689
_reflns_Friedel_coverage 0.000
_reflns_number_gt 9796
_reflns_number_total 12914
_reflns_threshold_expression 'I > 2\s(I)'
_cod_data_source_file c9dt03288f2.cif
_cod_data_source_block DCPOM02
_cod_depositor_comments 'Adding full bibliography for 7701293--7701295.cif.'
_cod_database_code 7701295
_shelx_shelxl_version_number 2016/6
_shelx_space_group_comment
;
The symmetry employed for this shelxl refinement is uniquely defined
by the following loop, which should always be used as a source of
symmetry information in preference to the above space-group names.
They are only intended as comments.
;
_shelx_estimated_absorpt_t_max 0.456
_shelx_estimated_absorpt_t_min 0.273
_olex2_refinement_description
;
1. Fixed Uiso
 At 1.5 times of:
  All C(H,H,H) groups, All C(H,H,H,H,H,H) groups, All O(H) groups
2. Restrained distances
 O35-H35B \\sim O35-H35A
 with sigma of 0.02
3. Others
 Sof(H8BD)=Sof(H8BE)=Sof(H8BF)=Sof(H7BD)=Sof(H7BE)=Sof(H7BF)=Sof(S4)=1-FVAR(1)
 Sof(S4')=Sof(H8AA)=Sof(H8AB)=Sof(H8AC)=Sof(H7AA)=Sof(H7AB)=Sof(H7AC)=FVAR(1)
4.a Free rotating group:
 O35(H35A)
4.b Idealised Me refined as rotating group:
 C12(H12A,H12B,H12C), C16(H16A,H16B,H16C), C3(H3A,H3B,H3C), C2(H2A,H2B,H2C),
 C1(H1A,H1B,H1C), C15(H15A,H15B,H15C), C4(H4A,H4B,H4C), C8(H8AA,H8AB,H8AC),
 C8(H8BD,H8BE,H8BF), C11(H11A,H11B,H11C), C5(H5A,H5B,H5C), C6(H6A,H6B,H6C),
 C7(H7AA,H7AB,H7AC), C7(H7BD,H7BE,H7BF), C14(H14A,H14B,H14C), C9(H9A,H9B,H9C),
 C10(H10A,H10B,H10C)
;
_olex2_submission_special_instructions 'No special instructions were received'

loop_
_space_group_symop_operation_xyz
'x, y, z'
'-x, y+1/2, -z+1/2'
'-x, -y, -z'
'x, -y-1/2, z-1/2'

loop_
_atom_site_label
_atom_site_type_symbol
_atom_site_fract_x
_atom_site_fract_y
_atom_site_fract_z
_atom_site_U_iso_or_equiv
_atom_site_adp_type
_atom_site_occupancy
_atom_site_site_symmetry_order
_atom_site_calc_flag
_atom_site_refinement_flags_posn
_atom_site_refinement_flags_occupancy
_atom_site_disorder_assembly
_atom_site_disorder_group
Bi1 Bi 0.01331(2) 0.26260(2) 0.73189(2) 0.00988(5) Uani 1 1 d . . . .
S6 S 0.30841(11) 0.23981(7) 0.70348(7) 0.0148(3) Uani 1 1 d . . . .
S3 S -0.06541(12) 0.37265(6) 0.83225(7) 0.0156(3) Uani 1 1 d . . . .
S1 S -0.26333(11) 0.26740(6) 0.63155(7) 0.0145(3) Uani 1 1 d . . . .
S8 S 0.00210(11) 0.15518(6) 0.60562(7) 0.0137(3) Uani 1 1 d . . . .
S7 S 0.10711(12) 0.37623(7) 0.62455(8) 0.0192(3) Uani 1 1 d . . . .
S4' S 0.26949(13) 0.27104(7) 0.86054(8) 0.0163(5) Uani 0.893(4) 1 d . P A 1
S2 S -0.17563(12) 0.20463(7) 0.83363(7) 0.0163(3) Uani 1 1 d . . . .
O4 O 0.1362(3) 0.26263(18) 0.84874(18) 0.0183(9) Uani 1 1 d . . . .
O8 O -0.0440(3) 0.21346(17) 0.62427(19) 0.0184(9) Uani 1 1 d . . . .
O6 O 0.1971(3) 0.21705(17) 0.71993(19) 0.0168(9) Uani 1 1 d . . . .
O1 O -0.1596(3) 0.30651(17) 0.66035(18) 0.0152(9) Uani 1 1 d . . . .
Mo7 Mo -0.76346(4) 0.52822(2) 0.56098(2) 0.00996(10) Uani 1 1 d . . . .
Mo5 Mo -0.38535(4) 0.47778(2) 0.56780(2) 0.00763(9) Uani 1 1 d . . . .
Mo6 Mo -0.62804(4) 0.40867(2) 0.54496(2) 0.00910(10) Uani 1 1 d . . . .
Mo8 Mo -0.51365(4) 0.59709(2) 0.58487(2) 0.00966(10) Uani 1 1 d . . . .
O27 O -0.6801(3) 0.59955(16) 0.56346(18) 0.0130(8) Uani 1 1 d . . . .
O24 O -0.3702(3) 0.56121(16) 0.56531(17) 0.0091(8) Uani 1 1 d . . . .
O33 O -0.4643(3) 0.40681(15) 0.53213(17) 0.0088(8) Uani 1 1 d . . . .
O32 O -0.5948(3) 0.40118(17) 0.63024(18) 0.0142(8) Uani 1 1 d . . . .
O25 O -0.4865(3) 0.57969(17) 0.66848(18) 0.0154(8) Uani 1 1 d . . . .
O34 O -0.5637(3) 0.50345(15) 0.54930(16) 0.0072(7) Uani 1 1 d . . . .
O23 O -0.3626(3) 0.46587(16) 0.65215(17) 0.0109(8) Uani 1 1 d . . . .
O31 O -0.6773(3) 0.34326(17) 0.51465(18) 0.0155(8) Uani 1 1 d . . . .
O22 O -0.2521(3) 0.46192(16) 0.54744(17) 0.0113(8) Uani 1 1 d . . . .
O3 O -0.0002(3) 0.35760(16) 0.77799(18) 0.0149(8) Uani 1 1 d . . . .
O2 O -0.1541(3) 0.24992(16) 0.78332(19) 0.0162(9) Uani 1 1 d . . . .
O5 O 0.0181(3) 0.16022(17) 0.76687(18) 0.0159(9) Uani 1 1 d . . . .
O29 O -0.9059(3) 0.54867(17) 0.54250(18) 0.0166(9) Uani 1 1 d . . . .
O28 O -0.7327(3) 0.51451(17) 0.64635(18) 0.0155(9) Uani 1 1 d . . . .
C12 C 0.2880(5) 0.2326(3) 0.6149(3) 0.0191(13) Uani 1 1 d . . . .
H12A H 0.265996 0.192696 0.601799 0.029 Uiso 1 1 calc GR . . .
H12B H 0.361035 0.242278 0.601477 0.029 Uiso 1 1 calc GR . . .
H12C H 0.225480 0.258670 0.592311 0.029 Uiso 1 1 calc GR . . .
C16 C -0.1091(5) 0.1053(3) 0.6126(3) 0.0224(14) Uani 1 1 d . . . .
H16A H -0.108245 0.099009 0.660487 0.034 Uiso 1 1 calc GR . . .
H16B H -0.094896 0.068705 0.591690 0.034 Uiso 1 1 calc GR . . .
H16C H -0.185612 0.120717 0.589451 0.034 Uiso 1 1 calc GR . . .
C3 C -0.2536(5) 0.1489(3) 0.7827(3) 0.0192(13) Uani 1 1 d . . . .
H3A H -0.314042 0.165840 0.746516 0.029 Uiso 1 1 calc GR . . .
H3B H -0.290794 0.123765 0.810722 0.029 Uiso 1 1 calc GR . . .
H3C H -0.199157 0.126193 0.762851 0.029 Uiso 1 1 calc GR . . .
C2 C -0.3847(4) 0.3037(3) 0.6510(3) 0.0195(13) Uani 1 1 d . . . .
H2A H -0.380560 0.301024 0.699676 0.029 Uiso 1 1 calc GR . . .
H2B H -0.457607 0.285856 0.626025 0.029 Uiso 1 1 calc GR . . .
H2C H -0.383178 0.344341 0.637898 0.029 Uiso 1 1 calc GR . . .
C1 C -0.2942(5) 0.2813(3) 0.5430(3) 0.0227(14) Uani 1 1 d . . . .
H1A H -0.298630 0.323019 0.535199 0.034 Uiso 1 1 calc GR . . .
H1B H -0.369361 0.263539 0.521429 0.034 Uiso 1 1 calc GR . . .
H1C H -0.231769 0.264963 0.523650 0.034 Uiso 1 1 calc GR . . .
C15 C -0.0253(5) 0.1593(3) 0.5156(3) 0.0238(14) Uani 1 1 d . . . .
H15A H -0.106530 0.171517 0.497551 0.036 Uiso 1 1 calc GR . . .
H15B H -0.012915 0.121257 0.497194 0.036 Uiso 1 1 calc GR . . .
H15C H 0.028340 0.187225 0.502463 0.036 Uiso 1 1 calc GR . . .
C4 C -0.2920(5) 0.2343(3) 0.8650(3) 0.0255(14) Uani 1 1 d . . . .
H4A H -0.263938 0.268264 0.892711 0.038 Uiso 1 1 calc GR . . .
H4B H -0.320875 0.205509 0.892698 0.038 Uiso 1 1 calc GR . . .
H4C H -0.355759 0.245621 0.827008 0.038 Uiso 1 1 calc GR . . .
C8 C 0.2886(5) 0.3411(3) 0.8322(3) 0.0232(14) Uani 1 1 d . . . .
H8AA H 0.259333 0.343028 0.783031 0.035 Uiso 0.893(4) 1 calc GR P A 1
H8AB H 0.372103 0.351092 0.843746 0.035 Uiso 0.893(4) 1 calc GR P A 1
H8AC H 0.244881 0.368458 0.854095 0.035 Uiso 0.893(4) 1 calc GR P A 1
H8BD H 0.329168 0.310584 0.813123 0.035 Uiso 0.107(4) 1 calc GR P A 2
H8BE H 0.346404 0.367674 0.858640 0.035 Uiso 0.107(4) 1 calc GR P A 2
H8BF H 0.236837 0.362334 0.795469 0.035 Uiso 0.107(4) 1 calc GR P A 2
C11 C 0.4095(5) 0.1832(3) 0.7290(3) 0.0250(15) Uani 1 1 d . . . .
H11A H 0.426100 0.179358 0.778368 0.038 Uiso 1 1 calc GR . . .
H11B H 0.482385 0.191756 0.714743 0.038 Uiso 1 1 calc GR . . .
H11C H 0.376116 0.147079 0.708029 0.038 Uiso 1 1 calc GR . . .
C5 C -0.2022(5) 0.3993(3) 0.7868(3) 0.0266(16) Uani 1 1 d . . . .
H5A H -0.189132 0.429247 0.755111 0.040 Uiso 1 1 calc GR . . .
H5B H -0.245401 0.415750 0.818479 0.040 Uiso 1 1 calc GR . . .
H5C H -0.247741 0.367734 0.761487 0.040 Uiso 1 1 calc GR . . .
C6 C -0.0005(5) 0.4382(3) 0.8659(3) 0.0259(15) Uani 1 1 d . . . .
H6A H 0.080792 0.431124 0.890004 0.039 Uiso 1 1 calc GR . . .
H6B H -0.044668 0.454216 0.897364 0.039 Uiso 1 1 calc GR . . .
H6C H -0.001447 0.465633 0.828999 0.039 Uiso 1 1 calc GR . . .
H13A H -0.078(6) 0.401(3) 0.640(3) 0.039 Uiso 1 1 d R . . .
H13B H -0.012(5) 0.449(3) 0.604(3) 0.039 Uiso 1 1 d R . . .
H13C H 0.016(5) 0.437(3) 0.683(3) 0.039 Uiso 1 1 d R . . .
C7 C 0.3152(6) 0.2822(3) 0.9487(3) 0.0310(17) Uani 1 1 d . . . .
H7AA H 0.268133 0.312997 0.962458 0.046 Uiso 0.893(4) 1 calc GR P A 1
H7AB H 0.398157 0.293198 0.959974 0.046 Uiso 0.893(4) 1 calc GR P A 1
H7AC H 0.304562 0.246512 0.972558 0.046 Uiso 0.893(4) 1 calc GR P A 1
H7BD H 0.285650 0.250461 0.972168 0.046 Uiso 0.107(4) 1 calc GR P A 2
H7BE H 0.346256 0.312705 0.981205 0.046 Uiso 0.107(4) 1 calc GR P A 2
H7BF H 0.377687 0.267885 0.927908 0.046 Uiso 0.107(4) 1 calc GR P A 2
C14 C 0.0314(6) 0.3451(3) 0.5470(3) 0.0349(18) Uani 1 1 d . . . .
H14A H -0.033425 0.321336 0.554930 0.052 Uiso 1 1 calc GR . . .
H14B H 0.085627 0.321014 0.528515 0.052 Uiso 1 1 calc GR . . .
H14C H 0.000346 0.375781 0.514664 0.052 Uiso 1 1 calc GR . . .
O7 O 0.1195(3) 0.32663(17) 0.67500(18) 0.0151(9) Uani 1 1 d . . . .
Mo1 Mo 0.61345(4) 0.40899(2) 0.94311(2) 0.00848(10) Uani 1 1 d . . . .
Mo3 Mo 0.49793(4) 0.59996(2) 0.91632(2) 0.00930(10) Uani 1 1 d . . . .
O20 O 0.4568(3) 0.40792(15) 0.96651(17) 0.0096(8) Uani 1 1 d . . . .
O15 O 0.4554(3) 0.58315(17) 0.83287(17) 0.0139(8) Uani 1 1 d . . . .
O21 O 0.5531(3) 0.50460(16) 0.94585(17) 0.0103(8) Uani 1 1 d . . . .
O9 O 0.5623(3) 0.40256(16) 0.85741(17) 0.0118(8) Uani 1 1 d . . . .
O11 O 0.7542(3) 0.44967(16) 0.94746(17) 0.0108(8) Uani 1 1 d . . . .
O14 O 0.6630(3) 0.60214(15) 0.92810(17) 0.0107(8) Uani 1 1 d . . . .
O16 O 0.4667(3) 0.67149(17) 0.92067(18) 0.0146(8) Uani 1 1 d . . . .
O10 O 0.6659(3) 0.34278(16) 0.96951(18) 0.0142(8) Uani 1 1 d . . . .
Mo4 Mo 0.73978(4) 0.53005(2) 0.92090(2) 0.01045(10) Uani 1 1 d . . . .
O30 O -0.7704(3) 0.45022(16) 0.53016(17) 0.0103(8) Uani 1 1 d . . . .
O26 O -0.4811(3) 0.66838(16) 0.58401(18) 0.0150(8) Uani 1 1 d . . . .
O12 O 0.6909(3) 0.52004(17) 0.83600(18) 0.0152(8) Uani 1 1 d . . . .
O13 O 0.8819(3) 0.54966(17) 0.93106(19) 0.0178(9) Uani 1 1 d . . . .
Mo2 Mo 0.37598(4) 0.48006(2) 0.93811(2) 0.00788(10) Uani 1 1 d . . . .
O17 O 0.3640(3) 0.56330(15) 0.94585(17) 0.0087(8) Uani 1 1 d . . . .
O18 O 0.3370(3) 0.47165(17) 0.85302(17) 0.0136(8) Uani 1 1 d . . . .
O19 O 0.2494(3) 0.46378(16) 0.96641(17) 0.0121(8) Uani 1 1 d . . . .
S5 S 0.12900(11) 0.13345(6) 0.81100(7) 0.0137(3) Uani 1 1 d . . . .
C9 C 0.0783(5) 0.0990(3) 0.8770(3) 0.0316(17) Uani 1 1 d . . . .
H9A H 0.063319 0.127987 0.909208 0.047 Uiso 1 1 calc GR . . .
H9B H 0.137963 0.071801 0.900444 0.047 Uiso 1 1 calc GR . . .
H9C H 0.005609 0.078049 0.857960 0.047 Uiso 1 1 calc GR . . .
C10 C 0.1545(6) 0.0713(3) 0.7658(3) 0.0284(16) Uani 1 1 d . . . .
H10A H 0.083769 0.047339 0.756081 0.043 Uiso 1 1 calc GR . . .
H10B H 0.219799 0.049281 0.793101 0.043 Uiso 1 1 calc GR . . .
H10C H 0.174224 0.082927 0.723213 0.043 Uiso 1 1 calc GR . . .
C13 C -0.0054(6) 0.4226(3) 0.6384(4) 0.0260(15) Uani 1 1 d . . . .
O35 O 0.4770(4) 0.4825(2) 0.7465(2) 0.0296(11) Uani 1 1 d D . . .
H35A H 0.409604 0.477086 0.720824 0.044 Uiso 1 1 d DG . . .
H35B H 0.540(4) 0.494(4) 0.736(4) 0.08(3) Uiso 1 1 d D . . .
S4 S 0.2022(12) 0.3094(7) 0.8866(7) 0.022(4) Uiso 0.107(4) 1 d . P A 2
N1 N 0.1404(4) 0.5164(3) 0.7514(3) 0.0337(15) Uani 1 1 d . . . .

loop_
_atom_site_aniso_label
_atom_site_aniso_U_11
_atom_site_aniso_U_22
_atom_site_aniso_U_33
_atom_site_aniso_U_23
_atom_site_aniso_U_13
_atom_site_aniso_U_12
Bi1 0.00919(9) 0.01022(10) 0.01047(10) -0.00030(8) 0.00269(8) 0.00018(8)
S6 0.0124(6) 0.0162(7) 0.0168(7) 0.0001(6) 0.0053(6) 0.0008(6)
S3 0.0187(7) 0.0149(8) 0.0137(7) -0.0012(6) 0.0049(6) 0.0019(6)
S1 0.0133(6) 0.0120(7) 0.0161(7) 0.0010(6) -0.0012(6) 0.0004(6)
S8 0.0119(6) 0.0147(8) 0.0136(7) -0.0027(6) 0.0008(5) 0.0016(6)
S7 0.0154(7) 0.0199(8) 0.0242(8) 0.0129(6) 0.0082(6) 0.0031(6)
S4' 0.0149(8) 0.0142(9) 0.0162(9) -0.0035(7) -0.0041(6) 0.0007(6)
S2 0.0177(7) 0.0177(8) 0.0139(7) 0.0021(6) 0.0048(6) -0.0022(6)
O4 0.019(2) 0.018(2) 0.016(2) -0.0043(18) 0.0000(17) -0.0030(18)
O8 0.021(2) 0.014(2) 0.018(2) -0.0041(17) -0.0004(17) 0.0057(17)
O6 0.0128(19) 0.018(2) 0.022(2) 0.0059(17) 0.0090(17) 0.0039(17)
O1 0.0095(18) 0.016(2) 0.018(2) 0.0037(17) -0.0021(16) -0.0012(16)
Mo7 0.0099(2) 0.0106(2) 0.0103(2) 0.00096(19) 0.00424(18) 0.00170(19)
Mo5 0.0082(2) 0.0090(2) 0.0058(2) 0.00090(18) 0.00172(17) 0.00074(18)
Mo6 0.0099(2) 0.0082(2) 0.0100(2) 0.00099(18) 0.00379(18) -0.00014(18)
Mo8 0.0118(2) 0.0091(2) 0.0089(2) -0.00176(18) 0.00393(18) 0.00001(18)
O27 0.0142(18) 0.011(2) 0.015(2) -0.0018(16) 0.0070(16) -0.0002(16)
O24 0.0089(17) 0.011(2) 0.0078(18) -0.0025(15) 0.0025(14) -0.0012(15)
O33 0.0086(17) 0.009(2) 0.0091(18) -0.0031(15) 0.0022(14) 0.0008(15)
O32 0.0116(18) 0.018(2) 0.013(2) 0.0030(16) 0.0027(16) 0.0018(16)
O25 0.023(2) 0.014(2) 0.0118(19) -0.0041(16) 0.0088(16) -0.0031(17)
O34 0.0097(17) 0.0057(19) 0.0062(17) 0.0004(14) 0.0017(14) 0.0008(15)
O23 0.0121(18) 0.014(2) 0.0060(18) 0.0028(15) 0.0013(15) -0.0015(16)
O31 0.019(2) 0.012(2) 0.017(2) 0.0008(16) 0.0091(17) -0.0026(17)
O22 0.0112(18) 0.013(2) 0.0103(19) 0.0015(15) 0.0031(15) -0.0002(15)
O3 0.0175(19) 0.013(2) 0.016(2) -0.0049(16) 0.0079(16) 0.0014(17)
O2 0.020(2) 0.013(2) 0.020(2) 0.0032(16) 0.0134(17) -0.0028(16)
O5 0.0143(19) 0.014(2) 0.019(2) 0.0044(17) 0.0023(16) 0.0026(16)
O29 0.0129(19) 0.020(2) 0.018(2) 0.0012(17) 0.0056(16) 0.0059(17)
O28 0.019(2) 0.015(2) 0.014(2) -0.0003(16) 0.0068(17) 0.0012(17)
C12 0.021(3) 0.021(3) 0.017(3) 0.000(3) 0.009(2) 0.004(3)
C16 0.017(3) 0.025(4) 0.025(3) -0.010(3) 0.003(3) -0.011(3)
C3 0.021(3) 0.018(3) 0.022(3) 0.000(3) 0.010(3) -0.002(3)
C2 0.012(3) 0.023(4) 0.023(3) 0.003(3) 0.003(2) 0.004(2)
C1 0.026(3) 0.023(4) 0.016(3) -0.001(3) -0.002(3) -0.004(3)
C15 0.030(3) 0.021(4) 0.019(3) 0.003(3) 0.003(3) 0.003(3)
C4 0.030(3) 0.025(4) 0.027(4) -0.004(3) 0.019(3) -0.009(3)
C8 0.026(3) 0.023(4) 0.020(3) -0.004(3) 0.004(3) -0.008(3)
C11 0.017(3) 0.035(4) 0.021(3) 0.004(3) 0.000(3) 0.010(3)
C5 0.012(3) 0.034(4) 0.033(4) -0.018(3) 0.005(3) 0.001(3)
C6 0.012(3) 0.035(4) 0.028(4) -0.017(3) 0.000(3) 0.002(3)
C7 0.041(4) 0.023(4) 0.020(3) 0.006(3) -0.012(3) -0.009(3)
C14 0.043(4) 0.038(5) 0.021(4) 0.004(3) 0.001(3) 0.015(4)
O7 0.0143(19) 0.019(2) 0.012(2) 0.0066(16) 0.0034(16) 0.0047(17)
Mo1 0.0089(2) 0.0080(2) 0.0090(2) -0.00055(18) 0.00301(18) 0.00015(18)
Mo3 0.0106(2) 0.0088(2) 0.0088(2) 0.00146(18) 0.00311(18) 0.00045(18)
O20 0.0118(18) 0.008(2) 0.0093(18) 0.0010(15) 0.0027(15) 0.0012(15)
O15 0.0175(19) 0.014(2) 0.0111(19) 0.0021(16) 0.0051(16) 0.0006(17)
O21 0.0090(17) 0.013(2) 0.0090(19) -0.0015(15) 0.0026(15) 0.0000(15)
O9 0.0148(18) 0.012(2) 0.0108(19) -0.0003(15) 0.0069(15) -0.0033(16)
O11 0.0088(17) 0.010(2) 0.0135(19) 0.0000(15) 0.0018(15) 0.0015(15)
O14 0.0140(18) 0.008(2) 0.0104(19) 0.0011(15) 0.0044(15) -0.0019(15)
O16 0.0138(19) 0.012(2) 0.018(2) 0.0023(16) 0.0049(16) 0.0032(16)
O10 0.0160(19) 0.010(2) 0.018(2) 0.0026(16) 0.0063(16) 0.0030(16)
Mo4 0.0100(2) 0.0101(2) 0.0128(2) 0.00020(19) 0.00577(18) -0.00099(19)
O30 0.0102(17) 0.013(2) 0.0090(19) 0.0008(15) 0.0037(15) -0.0026(15)
O26 0.0157(19) 0.009(2) 0.021(2) -0.0021(16) 0.0068(17) -0.0016(16)
O12 0.020(2) 0.015(2) 0.012(2) -0.0003(16) 0.0083(16) -0.0023(17)
O13 0.0132(19) 0.015(2) 0.027(2) -0.0008(18) 0.0081(17) -0.0026(17)
Mo2 0.0069(2) 0.0087(2) 0.0075(2) -0.00061(18) 0.00039(17) -0.00015(18)
O17 0.0112(17) 0.0047(19) 0.0097(18) -0.0006(15) 0.0011(15) -0.0014(15)
O18 0.0126(18) 0.016(2) 0.0098(19) 0.0013(16) -0.0016(15) 0.0004(16)
O19 0.0082(17) 0.014(2) 0.0128(19) -0.0009(16) -0.0010(15) -0.0006(15)
S5 0.0122(6) 0.0132(7) 0.0153(7) 0.0027(6) 0.0020(6) 0.0008(6)
C9 0.025(3) 0.055(5) 0.018(3) 0.020(3) 0.011(3) 0.013(3)
C10 0.037(4) 0.023(4) 0.024(3) -0.003(3) 0.004(3) 0.019(3)
C13 0.031(4) 0.022(4) 0.025(4) 0.004(3) 0.008(3) 0.011(3)
O35 0.025(3) 0.036(3) 0.027(3) 0.002(2) 0.005(2) -0.002(2)
N1 0.028(3) 0.043(4) 0.030(3) -0.002(3) 0.007(3) -0.005(3)

loop_
_atom_type_symbol
_atom_type_description
_atom_type_scat_dispersion_real
_atom_type_scat_dispersion_imag
_atom_type_scat_source
C C 0.0033 0.0016 'International Tables Vol C Tables 4.2.6.8 and 6.1.1.4'
H H 0.0000 0.0000 'International Tables Vol C Tables 4.2.6.8 and 6.1.1.4'
Bi Bi -4.1077 10.2566 'International Tables Vol C Tables 4.2.6.8 and 6.1.1.4'
Mo Mo -1.6832 0.6857 'International Tables Vol C Tables 4.2.6.8 and 6.1.1.4'
N N 0.0061 0.0033 'International Tables Vol C Tables 4.2.6.8 and 6.1.1.4'
O O 0.0106 0.0060 'International Tables Vol C Tables 4.2.6.8 and 6.1.1.4'
S S 0.1246 0.1234 'International Tables Vol C Tables 4.2.6.8 and 6.1.1.4'

loop_
_geom_angle_atom_site_label_1
_geom_angle_atom_site_label_2
_geom_angle_atom_site_label_3
_geom_angle
_geom_angle_site_symmetry_1
_geom_angle_site_symmetry_3
O8 Bi1 O4 147.73(13) . .
O8 Bi1 O6 77.27(12) . .
O8 Bi1 O1 68.55(13) . .
O8 Bi1 O2 104.06(13) . .
O8 Bi1 O5 77.90(13) . .
O6 Bi1 O4 76.21(13) . .
O6 Bi1 O5 69.61(12) . .
O1 Bi1 O4 142.74(13) . .
O1 Bi1 O6 138.63(12) . .
O1 Bi1 O2 70.41(13) . .
O1 Bi1 O5 122.34(12) . .
O3 Bi1 O4 72.78(13) . .
O3 Bi1 O8 138.66(13) . .
O3 Bi1 O6 124.47(13) . .
O3 Bi1 O1 74.38(12) . .
O3 Bi1 O2 79.37(13) . .
O3 Bi1 O5 139.85(13) . .
O2 Bi1 O4 86.59(12) . .
O2 Bi1 O6 142.81(13) . .
O2 Bi1 O5 74.34(12) . .
O5 Bi1 O4 75.85(13) . .
O7 Bi1 O4 102.00(12) . .
O7 Bi1 O8 85.77(13) . .
O7 Bi1 O6 70.02(13) . .
O7 Bi1 O1 84.55(12) . .
O7 Bi1 O3 72.91(13) . .
O7 Bi1 O2 146.77(13) . .
O7 Bi1 O5 138.83(12) . .
O6 S6 C12 105.3(2) . .
O6 S6 C11 103.3(3) . .
C11 S6 C12 99.0(3) . .
O3 S3 C5 104.3(3) . .
O3 S3 C6 103.6(3) . .
C6 S3 C5 99.2(3) . .
O1 S1 C2 104.0(3) . .
O1 S1 C1 104.1(3) . .
C2 S1 C1 98.4(3) . .
O8 S8 C16 104.5(3) . .
O8 S8 C15 102.3(3) . .
C16 S8 C15 98.6(3) . .
O7 S7 C14 104.0(3) . .
O7 S7 C13 108.3(3) . .
C13 S7 C14 98.4(3) . .
O4 S4' C8 105.4(3) . .
O4 S4' C7 104.0(3) . .
C8 S4' C7 99.4(3) . .
O2 S2 C3 104.7(3) . .
O2 S2 C4 103.2(3) . .
C4 S2 C3 99.0(3) . .
S4' O4 Bi1 120.0(2) . .
S4 O4 Bi1 129.2(6) . .
S8 O8 Bi1 126.6(2) . .
S6 O6 Bi1 133.5(2) . .
S1 O1 Bi1 117.6(2) . .
O27 Mo7 O34 73.51(13) . .
O27 Mo7 O22 77.66(14) . 3_466
O22 Mo7 O34 69.23(11) 3_466 .
O29 Mo7 O27 103.53(17) . .
O29 Mo7 O34 161.89(15) . .
O29 Mo7 O22 92.66(15) . 3_466
O29 Mo7 O28 104.36(18) . .
O29 Mo7 O30 103.06(17) . .
O28 Mo7 O27 98.24(17) . .
O28 Mo7 O34 93.74(14) . .
O28 Mo7 O22 162.97(15) . 3_466
O28 Mo7 O30 97.96(16) . .
O30 Mo7 O27 144.17(15) . .
O30 Mo7 O34 73.72(13) . .
O30 Mo7 O22 77.53(14) . 3_466
O24 Mo5 O33 150.52(14) . .
O24 Mo5 O34 78.10(13) . 3_466
O24 Mo5 O34 78.92(13) . .
O33 Mo5 O34 77.88(13) . 3_466
O33 Mo5 O34 78.80(14) . .
O34 Mo5 O34 75.72(14) . 3_466
O23 Mo5 O24 101.18(16) . .
O23 Mo5 O33 101.03(16) . .
O23 Mo5 O34 174.33(14) . 3_466
O23 Mo5 O34 98.60(15) . .
O23 Mo5 O22 105.04(16) . .
O22 Mo5 O24 96.45(16) . .
O22 Mo5 O33 96.25(16) . .
O22 Mo5 O34 80.64(14) . 3_466
O22 Mo5 O34 156.36(14) . .
O33 Mo6 O24 71.56(12) . 3_466
O33 Mo6 O34 73.25(13) . .
O32 Mo6 O24 163.22(15) . 3_466
O32 Mo6 O33 97.11(15) . .
O32 Mo6 O34 93.45(15) . .
O32 Mo6 O30 101.94(16) . .
O34 Mo6 O24 71.70(12) . 3_466
O31 Mo6 O24 89.50(15) . 3_466
O31 Mo6 O33 101.11(16) . .
O31 Mo6 O32 105.12(18) . .
O31 Mo6 O34 161.21(15) . .
O31 Mo6 O30 100.60(16) . .
O30 Mo6 O24 82.96(13) . 3_466
O30 Mo6 O33 146.12(15) . .
O30 Mo6 O34 77.85(14) . .
O27 Mo8 O24 146.52(15) . .
O27 Mo8 O33 83.96(13) . 3_466
O27 Mo8 O34 77.46(14) . .
O24 Mo8 O33 71.74(12) . 3_466
O24 Mo8 O34 73.28(13) . .
O25 Mo8 O27 100.80(16) . .
O25 Mo8 O24 97.01(16) . .
O25 Mo8 O33 163.42(16) . 3_466
O25 Mo8 O34 93.74(15) . .
O34 Mo8 O33 71.63(12) . 3_466
O26 Mo8 O27 100.92(16) . .
O26 Mo8 O24 101.76(16) . .
O26 Mo8 O33 90.07(15) . 3_466
O26 Mo8 O25 104.43(18) . .
O26 Mo8 O34 161.69(15) . .
Mo8 O27 Mo7 118.04(19) . .
Mo5 O24 Mo6 109.93(15) . 3_466
Mo5 O24 Mo8 108.95(16) . .
Mo8 O24 Mo6 103.81(14) . 3_466
Mo5 O33 Mo6 108.87(16) . .
Mo5 O33 Mo8 110.26(16) . 3_466
Mo6 O33 Mo8 104.12(13) . 3_466
Mo5 O34 Mo7 91.31(11) 3_466 .
Mo5 O34 Mo7 164.41(16) . .
Mo5 O34 Mo5 104.27(14) . 3_466
Mo5 O34 Mo6 92.22(13) . .
Mo5 O34 Mo8 92.19(12) . .
Mo6 O34 Mo7 85.29(11) . .
Mo6 O34 Mo5 97.50(12) . 3_466
Mo6 O34 Mo8 162.87(16) . .
Mo8 O34 Mo7 86.03(11) . .
Mo8 O34 Mo5 97.43(13) . 3_466
Mo5 O22 Mo7 118.82(16) . 3_466
S3 O3 Bi1 125.4(2) . .
S2 O2 Bi1 129.8(2) . .
S5 O5 Bi1 121.2(2) . .
S7 O7 Bi1 144.1(2) . .
O20 Mo1 O21 72.95(13) . .
O20 Mo1 O17 71.34(13) . 3_667
O9 Mo1 O20 96.31(15) . .
O9 Mo1 O21 93.91(15) . .
O9 Mo1 O11 101.18(16) . .
O9 Mo1 O17 162.79(15) . 3_667
O11 Mo1 O20 146.74(15) . .
O11 Mo1 O21 77.79(14) . .
O11 Mo1 O17 84.66(14) . 3_667
O10 Mo1 O20 101.55(16) . .
O10 Mo1 O21 160.74(15) . .
O10 Mo1 O9 105.12(17) . .
O10 Mo1 O11 100.86(16) . .
O10 Mo1 O17 89.43(15) . 3_667
O17 Mo1 O21 71.31(12) 3_667 .
O20 Mo3 O21 71.20(12) 3_667 .
O15 Mo3 O20 161.73(16) . 3_667
O15 Mo3 O21 92.30(15) . .
O15 Mo3 O14 101.22(16) . .
O15 Mo3 O16 104.87(18) . .
O15 Mo3 O17 97.30(16) . .
O14 Mo3 O20 83.15(13) . 3_667
O14 Mo3 O21 77.17(14) . .
O14 Mo3 O17 145.46(14) . .
O16 Mo3 O20 91.49(15) . 3_667
O16 Mo3 O21 162.69(15) . .
O16 Mo3 O14 101.07(16) . .
O16 Mo3 O17 101.99(16) . .
O17 Mo3 O20 70.91(13) . 3_667
O17 Mo3 O21 73.17(13) . .
Mo1 O20 Mo3 103.50(13) . 3_667
Mo2 O20 Mo1 109.30(17) . .
Mo2 O20 Mo3 110.79(16) . 3_667
Mo1 O21 Mo3 163.52(17) . .
Mo1 O21 Mo4 86.27(11) . .
Mo1 O21 Mo2 97.35(13) . 3_667
Mo3 O21 Mo4 85.78(12) . .
Mo2 O21 Mo1 92.23(14) . .
Mo2 O21 Mo3 91.47(13) . .
Mo2 O21 Mo3 97.38(13) 3_667 .
Mo2 O21 Mo4 92.31(11) 3_667 .
Mo2 O21 Mo4 164.08(17) . .
Mo2 O21 Mo2 103.60(14) . 3_667
Mo1 O11 Mo4 116.63(17) . .
Mo3 O14 Mo4 116.69(18) . .
O11 Mo4 O21 74.58(13) . .
O11 Mo4 O19 78.38(14) . 3_667
O14 Mo4 O21 74.75(14) . .
O14 Mo4 O11 146.14(15) . .
O14 Mo4 O19 77.83(14) . 3_667
O12 Mo4 O21 93.66(15) . .
O12 Mo4 O11 97.95(17) . .
O12 Mo4 O14 97.98(16) . .
O12 Mo4 O19 163.37(15) . 3_667
O13 Mo4 O21 161.40(15) . .
O13 Mo4 O11 101.69(17) . .
O13 Mo4 O14 102.76(17) . .
O13 Mo4 O12 104.93(18) . .
O13 Mo4 O19 91.69(16) . 3_667
O19 Mo4 O21 69.72(12) 3_667 .
Mo6 O30 Mo7 117.41(17) . .
O20 Mo2 O21 78.11(13) . 3_667
O20 Mo2 O21 78.87(14) . .
O20 Mo2 O17 150.42(14) . .
O21 Mo2 O21 76.41(14) . 3_667
O17 Mo2 O21 77.50(13) . 3_667
O17 Mo2 O21 79.33(14) . .
O18 Mo2 O20 101.79(16) . .
O18 Mo2 O21 98.11(15) . .
O18 Mo2 O21 174.46(15) . 3_667
O18 Mo2 O17 100.87(16) . .
O18 Mo2 O19 104.83(16) . .
O19 Mo2 O20 96.22(16) . .
O19 Mo2 O21 157.06(15) . .
O19 Mo2 O21 80.65(14) . 3_667
O19 Mo2 O17 96.09(16) . .
Mo3 O17 Mo1 104.48(14) . 3_667
Mo2 O17 Mo1 111.23(15) . 3_667
Mo2 O17 Mo3 108.90(16) . .
Mo2 O19 Mo4 117.31(16) . 3_667
O5 S5 C9 103.9(3) . .
O5 S5 C10 104.3(3) . .
C10 S5 C9 98.5(3) . .
O4 S4 C8 106.6(9) . .
O4 S4 C7 110.0(10) . .
C7 S4 C8 98.8(8) . .

loop_
_geom_bond_atom_site_label_1
_geom_bond_atom_site_label_2
_geom_bond_distance
_geom_bond_site_symmetry_2
Bi1 O4 2.480(4) .
Bi1 O8 2.419(4) .
Bi1 O6 2.455(4) .
Bi1 O1 2.432(3) .
Bi1 O3 2.412(4) .
Bi1 O2 2.434(4) .
Bi1 O5 2.475(4) .
Bi1 O7 2.392(4) .
S6 O6 1.510(4) .
S6 C12 1.765(5) .
S6 C11 1.765(6) .
S3 O3 1.513(4) .
S3 C5 1.769(6) .
S3 C6 1.767(6) .
S1 O1 1.523(4) .
S1 C2 1.769(6) .
S1 C1 1.779(6) .
S8 O8 1.533(4) .
S8 C16 1.769(6) .
S8 C15 1.784(6) .
S7 C14 1.776(6) .
S7 O7 1.524(4) .
S7 C13 1.771(7) .
S4' O4 1.536(4) .
S4' C8 1.755(6) .
S4' C7 1.765(6) .
S2 O2 1.524(4) .
S2 C3 1.774(6) .
S2 C4 1.766(6) .
O4 S4 1.449(15) .
Mo7 O27 1.915(4) .
Mo7 O34 2.469(3) .
Mo7 O22 2.257(3) 3_466
Mo7 O29 1.691(3) .
Mo7 O28 1.717(4) .
Mo7 O30 1.909(4) .
Mo5 O24 1.945(4) .
Mo5 O33 1.945(3) .
Mo5 O34 2.355(3) 3_466
Mo5 O34 2.120(3) .
Mo5 O23 1.693(3) .
Mo5 O22 1.739(3) .
Mo6 O24 2.338(3) 3_466
Mo6 O33 1.991(3) .
Mo6 O32 1.694(4) .
Mo6 O34 2.318(4) .
Mo6 O31 1.688(4) .
Mo6 O30 1.888(3) .
Mo8 O27 1.898(3) .
Mo8 O24 1.991(3) .
Mo8 O33 2.329(3) 3_466
Mo8 O25 1.701(4) .
Mo8 O34 2.321(4) .
Mo8 O26 1.697(4) .
O5 S5 1.532(4) .
C8 S4 1.810(16) .
C7 S4 1.727(15) .
Mo1 O20 1.994(3) .
Mo1 O21 2.331(4) .
Mo1 O9 1.712(3) .
Mo1 O11 1.883(3) .
Mo1 O10 1.695(4) .
Mo1 O17 2.299(3) 3_667
Mo3 O20 2.322(3) 3_667
Mo3 O15 1.698(3) .
Mo3 O21 2.343(4) .
Mo3 O14 1.892(3) .
Mo3 O16 1.705(4) .
Mo3 O17 1.990(3) .
O20 Mo2 1.944(3) .
O21 Mo4 2.422(3) .
O21 Mo2 2.339(3) 3_667
O21 Mo2 2.121(3) .
O11 Mo4 1.937(4) .
O14 Mo4 1.919(4) .
Mo4 O12 1.703(4) .
Mo4 O13 1.691(4) .
Mo4 O19 2.264(4) 3_667
Mo2 O17 1.944(4) .
Mo2 O18 1.694(3) .
Mo2 O19 1.745(4) .
S5 C9 1.772(6) .
S5 C10 1.768(6) .
